data_7002419
loop_
_publ_author_name
'Yu, Jie-Hui'
'Zhu, Yan-Chun'
'Wu, Di'
'Yu, Yang'
'Hou, Qin'
'Xu, Ji-Qing'

_publ_section_title
;
 Preparation and structural characterization of a series of
 monoacylhydrazidate-bridged coordination polymers
;
_journal_issue 39
_journal_name_full 'Dalton Transactions'
_journal_page_first 8248
_journal_page_last 8256
_journal_paper_doi 10.1039/b908812a
_journal_year 2009
_chemical_formula_sum 'C14 H8 N6 O4 Pb'
_chemical_formula_weight 531.45
_chemical_name_systematic
;
?
;
_space_group_IT_number 18
_symmetry_cell_setting orthorhombic
_symmetry_space_group_name_Hall 'P 2 2ab'
_symmetry_space_group_name_H-M 'P 21 21 2'
_atom_sites_solution_hydrogens geom
_atom_sites_solution_primary direct
_atom_sites_solution_secondary difmap
_audit_creation_method SHELXL-97
_cell_angle_alpha 90.00
_cell_angle_beta 90.00
_cell_angle_gamma 90.00
_cell_formula_units_Z 2
_cell_length_a 11.840(2)
_cell_length_b 14.977(3)
_cell_length_c 3.7771(8)
_cell_measurement_temperature 293(2)
_cell_volume 669.8(2)
_computing_cell_refinement PROCESS-AUTO
_computing_data_collection PROCESS-AUTO
_computing_data_reduction PROCESS-AUTO
_computing_structure_refinement 'SHELXL-97 (Sheldrick, 1997)'
_computing_structure_solution 'SHELXS-97 (Sheldrick, 1990)'
_diffrn_ambient_temperature 293(2)
_diffrn_detector_area_resol_mean 10.0
_diffrn_measured_fraction_theta_full 0.995
_diffrn_measured_fraction_theta_max 0.995
_diffrn_measurement_device_type 'Rigaku RAXIS-RAPID'
_diffrn_measurement_method w
_diffrn_radiation_monochromator graphite
_diffrn_radiation_source 'fine-focus sealed tube'
_diffrn_radiation_type MoK\a
_diffrn_radiation_wavelength 0.71073
_diffrn_reflns_av_R_equivalents 0.0193
_diffrn_reflns_av_sigmaI/netI 0.0234
_diffrn_reflns_limit_h_max 15
_diffrn_reflns_limit_h_min -15
_diffrn_reflns_limit_k_max 19
_diffrn_reflns_limit_k_min -19
_diffrn_reflns_limit_l_max 4
_diffrn_reflns_limit_l_min -4
_diffrn_reflns_number 6316
_diffrn_reflns_theta_full 27.46
_diffrn_reflns_theta_max 27.46
_diffrn_reflns_theta_min 3.22
_diffrn_standards_decay_% 0
_diffrn_standards_interval_count 0
_diffrn_standards_number 0
_exptl_absorpt_coefficient_mu 12.635
_exptl_absorpt_correction_T_max 0.5
_exptl_absorpt_correction_T_min 0.13385
_exptl_absorpt_correction_type empirical
_exptl_absorpt_process_details
;Higashi, T.(1995).Program for Absorption Correction
Rigaku Corporation, Tokyo,Japan.
;
_exptl_crystal_colour light-yellow
_exptl_crystal_density_diffrn 2.635
_exptl_crystal_density_method 'not measured'
_exptl_crystal_description needle
_exptl_crystal_F_000 496
_exptl_crystal_size_max 0.452
_exptl_crystal_size_mid 0.163
_exptl_crystal_size_min 0.1
_refine_diff_density_max 0.621
_refine_diff_density_min -0.636
_refine_diff_density_rms 0.080
_refine_ls_abs_structure_details 'Flack H D (1983), Acta Cryst. A39, 876-881'
_refine_ls_abs_structure_Flack -0.003(7)
_refine_ls_extinction_method none
_refine_ls_goodness_of_fit_ref 0.990
_refine_ls_hydrogen_treatment constr
_refine_ls_matrix_type full
_refine_ls_number_parameters 114
_refine_ls_number_reflns 1504
_refine_ls_number_restraints 0
_refine_ls_restrained_S_all 0.990
_refine_ls_R_factor_all 0.0132
_refine_ls_R_factor_gt 0.0124
_refine_ls_shift/su_max 0.001
_refine_ls_shift/su_mean 0.000
_refine_ls_structure_factor_coef Fsqd
_refine_ls_weighting_details 'calc w=1/[\s^2^(Fo^2^)+(0.0133P)^2^+0.3873P] where P=(Fo^2^+2Fc^2^)/3'
_refine_ls_weighting_scheme calc
_refine_ls_wR_factor_gt 0.0289
_refine_ls_wR_factor_ref 0.0307
_reflns_number_gt 1476
_reflns_number_total 1504
_reflns_threshold_expression >2sigma(I)
_cod_data_source_file b908812a.txt
_cod_data_source_block 3
_cod_original_sg_symbol_H-M P21212
_cod_database_code 7002419

loop_
_symmetry_equiv_pos_as_xyz
'x, y, z'
'-x, -y, z'
'-x+1/2, y+1/2, -z'
'x+1/2, -y+1/2, -z'

loop_
_atom_site_label
_atom_site_type_symbol
_atom_site_fract_x
_atom_site_fract_y
_atom_site_fract_z
_atom_site_U_iso_or_equiv
_atom_site_adp_type
_atom_site_occupancy
_atom_site_symmetry_multiplicity
_atom_site_calc_flag
_atom_site_refinement_flags
_atom_site_disorder_assembly
_atom_site_disorder_group
Pb1 Pb 0.5000 0.5000 0.70483(3) 0.02024(5) Uani 1 2 d S . .
C1 C 0.4173(2) 0.27575(19) 0.6506(9) 0.0228(6) Uani 1 1 d . . .
H1A H 0.4906 0.2795 0.5635 0.027 Uiso 1 1 calc R . .
C2 C 0.3623(2) 0.19358(19) 0.6374(9) 0.0187(6) Uani 1 1 d . . .
C3 C 0.2514(2) 0.1876(2) 0.7638(8) 0.0183(6) Uani 1 1 d . . .
C4 C 0.2020(2) 0.2639(2) 0.9028(9) 0.0222(6) Uani 1 1 d . . .
H4A H 0.1288 0.2623 0.9914 0.027 Uiso 1 1 calc R . .
C5 C 0.2638(2) 0.3422(2) 0.9074(10) 0.0252(6) Uani 1 1 d . . .
H5A H 0.2302 0.3930 1.0024 0.030 Uiso 1 1 calc R . .
C6 C 0.4188(3) 0.11505(19) 0.4949(10) 0.0240(7) Uani 1 1 d . . .
C7 C 0.1926(2) 0.1018(2) 0.7282(8) 0.0206(6) Uani 1 1 d . . .
O1 O 0.51843(17) 0.11482(15) 0.3910(9) 0.0383(6) Uani 1 1 d . . .
O2 O 0.08626(17) 0.09522(15) 0.8224(7) 0.0269(5) Uani 1 1 d . . .
N1 N 0.3696(2) 0.34917(17) 0.7824(7) 0.0253(6) Uani 1 1 d . . .
N2 N 0.3540(2) 0.04114(17) 0.4853(9) 0.0285(6) Uani 1 1 d . . .
H2A H 0.3859 -0.0063 0.4045 0.034 Uiso 1 1 calc R . .
N3 N 0.2419(2) 0.03207(17) 0.5903(9) 0.0255(6) Uani 1 1 d . . .

loop_
_atom_site_aniso_label
_atom_site_aniso_U_11
_atom_site_aniso_U_22
_atom_site_aniso_U_33
_atom_site_aniso_U_23
_atom_site_aniso_U_13
_atom_site_aniso_U_12
Pb1 0.02452(8) 0.01494(7) 0.02127(8) 0.000 0.000 0.00344(8)
C1 0.0168(12) 0.0163(15) 0.0354(18) 0.0044(13) -0.0018(14) -0.0013(11)
C2 0.0165(13) 0.0145(14) 0.0252(15) 0.0031(11) -0.0025(13) 0.0006(10)
C3 0.0166(13) 0.0171(15) 0.0211(15) 0.0029(11) -0.0053(12) -0.0010(11)
C4 0.0188(13) 0.0222(16) 0.0255(16) 0.0007(13) 0.0012(14) 0.0018(11)
C5 0.0263(14) 0.0181(15) 0.0313(17) -0.0024(13) -0.0047(15) 0.0024(11)
C6 0.0232(14) 0.0153(15) 0.0335(19) 0.0049(12) 0.0031(16) 0.0029(12)
C7 0.0179(13) 0.0181(16) 0.0257(16) 0.0048(12) -0.0038(12) -0.0049(11)
O1 0.0245(12) 0.0233(12) 0.0671(16) 0.0074(11) 0.0160(16) 0.0038(9)
O2 0.0164(9) 0.0261(12) 0.0382(14) 0.0046(10) 0.0007(10) -0.0061(8)
N1 0.0233(12) 0.0132(13) 0.0394(17) 0.0007(11) -0.0070(12) -0.0018(10)
N2 0.0258(12) 0.0141(12) 0.0455(18) -0.0052(12) 0.0045(14) -0.0001(10)
N3 0.0222(11) 0.0176(12) 0.0367(15) -0.0006(11) -0.0004(13) -0.0040(9)

loop_
_atom_type_symbol
_atom_type_description
_atom_type_scat_dispersion_real
_atom_type_scat_dispersion_imag
_atom_type_scat_source
C C 0.0033 0.0016 'International Tables Vol C Tables 4.2.6.8 and 6.1.1.4'
H H 0.0000 0.0000 'International Tables Vol C Tables 4.2.6.8 and 6.1.1.4'
N N 0.0061 0.0033 'International Tables Vol C Tables 4.2.6.8 and 6.1.1.4'
O O 0.0106 0.0060 'International Tables Vol C Tables 4.2.6.8 and 6.1.1.4'
Pb Pb -3.3944 10.1111 'International Tables Vol C Tables 4.2.6.8 and 6.1.1.4'

loop_
_geom_angle_atom_site_label_1
_geom_angle_atom_site_label_2
_geom_angle_atom_site_label_3
_geom_angle
_geom_angle_site_symmetry_1
_geom_angle_site_symmetry_3
_geom_angle_publ_flag
O2 Pb1 O2 88.98(11) 4_557 3_557 ?
O2 Pb1 O2 94.14(7) 4_557 4_556 ?
O2 Pb1 O2 176.89(8) 3_557 4_556 ?
O2 Pb1 O2 176.89(8) 4_557 3_556 ?
O2 Pb1 O2 94.14(7) 3_557 3_556 ?
O2 Pb1 O2 82.75(10) 4_556 3_556 ?
O2 Pb1 N1 99.36(8) 4_557 2_665 ?
O2 Pb1 N1 71.66(8) 3_557 2_665 ?
O2 Pb1 N1 107.76(8) 4_556 2_665 ?
O2 Pb1 N1 81.65(8) 3_556 2_665 ?
O2 Pb1 N1 71.66(8) 4_557 . ?
O2 Pb1 N1 99.36(8) 3_557 . ?
O2 Pb1 N1 81.65(8) 4_556 . ?
O2 Pb1 N1 107.76(8) 3_556 . ?
N1 Pb1 N1 167.77(12) 2_665 . ?
N1 C1 C2 123.0(3) . . ?
C1 C2 C3 118.8(3) . . ?
C1 C2 C6 120.8(3) . . ?
C3 C2 C6 120.4(3) . . ?
C4 C3 C2 118.2(3) . . ?
C4 C3 C7 123.8(3) . . ?
C2 C3 C7 118.0(3) . . ?
C5 C4 C3 118.8(3) . . ?
N1 C5 C4 123.7(3) . . ?
O1 C6 N2 122.0(3) . . ?
O1 C6 C2 123.7(3) . . ?
N2 C6 C2 114.4(3) . . ?
N3 C7 O2 118.5(3) . . ?
N3 C7 C3 121.7(3) . . ?
O2 C7 C3 119.7(3) . . ?
C7 O2 Pb1 128.87(19) . 3_547 ?
C7 O2 Pb1 101.89(19) . 3_546 ?
Pb1 O2 Pb1 94.14(7) 3_547 3_546 ?
C1 N1 C5 117.6(3) . . ?
C1 N1 Pb1 113.6(2) . . ?
C5 N1 Pb1 128.6(2) . . ?
C6 N2 N3 128.0(3) . . ?
C7 N3 N2 117.5(2) . . ?

loop_
_geom_bond_atom_site_label_1
_geom_bond_atom_site_label_2
_geom_bond_distance
_geom_bond_site_symmetry_2
_geom_bond_publ_flag
Pb1 O2 2.503(2) 4_557 ?
Pb1 O2 2.503(2) 3_557 ?
Pb1 O2 2.654(2) 4_556 ?
Pb1 O2 2.654(2) 3_556 ?
Pb1 N1 2.752(3) 2_665 ?
Pb1 N1 2.752(3) . ?
C1 N1 1.333(4) . ?
C1 C2 1.393(4) . ?
C2 C3 1.400(4) . ?
C2 C6 1.456(4) . ?
C3 C4 1.386(4) . ?
C3 C7 1.468(4) . ?
C4 C5 1.383(4) . ?
C5 N1 1.342(4) . ?
C6 O1 1.244(4) . ?
C6 N2 1.347(4) . ?
C7 N3 1.304(4) . ?
C7 O2 1.312(4) . ?
O2 Pb1 2.503(2) 3_547 ?
O2 Pb1 2.654(2) 3_546 ?
N2 N3 1.393(3) . ?

loop_
_geom_hbond_atom_site_label_D
_geom_hbond_atom_site_label_H
_geom_hbond_atom_site_label_A
_geom_hbond_distance_DH
_geom_hbond_distance_HA
_geom_hbond_distance_DA
_geom_hbond_angle_DHA
_geom_hbond_site_symmetry_A
N2 H2A O1 0.86 1.98 2.804(3) 159.5 2_655
